data_8103967
loop_
_publ_author_name
'Hinz, D.J.'
'Meyer, G.'

_publ_section_title
;
 Crystal structure of yttrium cesium carbide iodide, Cs (Y10 (C2)2) I18
;
_journal_name_full 'Zeitschrift fuer Kristallographie (149,1979-)'
_journal_page_first 958
_journal_page_last 958
_journal_volume 210
_journal_year 1995
_chemical_formula_sum 'C4 Cs I18 Y10'
_chemical_name_systematic 'Cs (Y10 (C2)2) I18'
_space_group_IT_number 2
_symmetry_space_group_name_Hall '-P 1'
_symmetry_space_group_name_H-M 'P -1'
_cell_angle_alpha 66.92
_cell_angle_beta 87.26
_cell_angle_gamma 60.87
_cell_formula_units_Z 1
_cell_length_a 11.138
_cell_length_b 11.201
_cell_length_c 11.325
_cell_volume 1117.254
_citation_journal_id_ASTM ZEKRDZ
_cod_data_source_file Hinz_ZEKRDZ_1995_1862.cif
_cod_data_source_block C4Cs1I18Y10
_cod_original_formula_sum 'C4 Cs1 I18 Y10'
_cod_database_code 8103967

loop_
_symmetry_equiv_pos_as_xyz
x,y,z
-x,-y,-z

loop_
_atom_site_label
_atom_site_type_symbol
_atom_site_fract_x
_atom_site_fract_y
_atom_site_fract_z
_atom_site_occupancy
_atom_site_U_iso_or_equiv
I9 I-1 0.443 0.473 0.8309 1 0.0
I6 I-1 0.3228 0.9044 0.8286 1 0.0
I2 I-1 0.0683 0.3003 0.4941 1 0.0
I7 I-1 0.3587 0.4297 0.5032 1 0.0
I5 I-1 0.264 0.3708 0.1822 1 0.0
Cs1 Cs+1 0.5 0 0.5 1 0.0
Y2 Y+3 0.0926 0.6047 0.2924 1 0.0
C1 C-3 0.085 0.853 0.204 1 0.0
Y5 Y+3 0.3286 0.7226 0.2922 1 0.0
I1 I-1 0.0224 0.7522 0.8285 1 0.0
Y4 Y+3 0.2807 0.6438 0.0137 1 0.0
Y3 Y+3 0.1076 0.0551 -0.0002 1 0.0
C2 C-3 0.144 0.777 0.118 1 0.0
I4 I-1 0.2249 0.8566 0.5031 1 0.0
I8 I-1 0.3909 0.9622 0.1582 1 0.0
I3 I-1 0.1688 0.3154 0.8457 1 0.0
Y1 Y+3 0.0373 0.0361 0.6735 1 0.0
